data_7007910
loop_
_publ_author_name
'Mikata, Yuji'
'Wakamatsu, Motoko'
'Yano, Shigenobu'

_publ_section_title
;
 Tetrakis(2-quinolinylmethyl)ethylenediamine (TQEN) as a new
 fluorescent sensor for zinc.
;
_journal_issue 3
_journal_name_full 'Dalton transactions (Cambridge, England : 2003)'
_journal_page_first 545
_journal_page_last 550
_journal_paper_doi 10.1039/b411924j
_journal_year 2005
_chemical_formula_moiety 'C46 H40 Cl12 N6 '
_chemical_formula_sum 'C46 H40 Cl12 N6'
_chemical_formula_weight 1102.30
_space_group_IT_number 2
_symmetry_cell_setting triclinic
_symmetry_Int_Tables_number 2
_symmetry_space_group_name_Hall '-P 1'
_symmetry_space_group_name_H-M 'P -1'
_audit_creation_date 2004-10-29
_audit_creation_method 'by CrystalStructure 3.6.0'
_cell_angle_alpha 71.05(2)
_cell_angle_beta 64.21(2)
_cell_angle_gamma 74.27(3)
_cell_formula_units_Z 1
_cell_length_a 10.271(6)
_cell_length_b 11.240(7)
_cell_length_c 13.251(7)
_cell_measurement_reflns_used 3625
_cell_measurement_temperature 173.1
_cell_measurement_theta_max 27.5
_cell_measurement_theta_min 3.2
_cell_volume 1287.5(13)
_computing_cell_refinement CrystalClear
_computing_data_collection CrystalClear
_computing_data_reduction CrystalStructure
_computing_publication_material 'CrystalStructure 3.6.0'
_computing_structure_refinement CRYSTALS
_computing_structure_solution SIR97
_diffrn_detector_area_resol_mean 7.31
_diffrn_measured_fraction_theta_full 0.9370
_diffrn_measured_fraction_theta_max 0.9391
_diffrn_measurement_device_type 'Rigaku Mercury'
_diffrn_measurement_method omega
_diffrn_radiation_type 'Mo Kalpha'
_diffrn_radiation_wavelength 0.7107
_diffrn_reflns_av_R_equivalents 0.024
_diffrn_reflns_limit_h_max 13
_diffrn_reflns_limit_h_min -13
_diffrn_reflns_limit_k_max 14
_diffrn_reflns_limit_k_min -13
_diffrn_reflns_limit_l_max 16
_diffrn_reflns_limit_l_min -16
_diffrn_reflns_number 9893
_diffrn_reflns_theta_full 27.50
_diffrn_reflns_theta_max 27.48
_exptl_absorpt_coefficient_mu 0.683
_exptl_absorpt_correction_T_max 0.872
_exptl_absorpt_correction_T_min 0.788
_exptl_absorpt_correction_type numerical
_exptl_absorpt_process_details
;
Higashi, T. (1999). Program for Absorption Correction.
Rigaku Corporation, Tokyo, Japan.
;
_exptl_crystal_colour colorless
_exptl_crystal_density_diffrn 1.421
_exptl_crystal_density_method 'not measured'
_exptl_crystal_description prism
_exptl_crystal_F_000 562.00
_exptl_crystal_size_max 0.40
_exptl_crystal_size_mid 0.40
_exptl_crystal_size_min 0.20
_refine_diff_density_max 0.52
_refine_diff_density_min -0.55
_refine_ls_extinction_method none
_refine_ls_goodness_of_fit_ref 1.070
_refine_ls_hydrogen_treatment refall
_refine_ls_number_parameters 309
_refine_ls_number_reflns 5550
_refine_ls_R_factor_gt 0.0660
_refine_ls_shift/su_max 0.0000
_refine_ls_structure_factor_coef Fsqd
_refine_ls_weighting_details 'w = 1/[0.0020Fo^2^ + 3.0000sigma(Fo^2^) + 0.5000]/(4Fo^2^)'
_refine_ls_weighting_scheme calc
_refine_ls_wR_factor_ref 0.1720
_reflns_number_gt 4492
_reflns_number_total 5550
_reflns_threshold_expression F^2^>2.0sigma(F^2^)
_cod_data_source_file b411924j.txt
_cod_data_source_block Q4en
_cod_original_cell_volume 1287.6(13)
_cod_original_formula_sum 'C46 H40 Cl12 N6 '
_cod_database_code 7007910

loop_
_symmetry_equiv_pos_site_id
_symmetry_equiv_pos_as_xyz
1 +X,+Y,+Z
2 -X,-Y,-Z

loop_
_atom_site_label
_atom_site_type_symbol
_atom_site_fract_x
_atom_site_fract_y
_atom_site_fract_z
_atom_site_U_iso_or_equiv
_atom_site_adp_type
_atom_site_occupancy
_atom_site_symmetry_multiplicity
_atom_site_calc_flag
_atom_site_refinement_flags
_atom_site_disorder_assembly
_atom_site_disorder_group
Cl(1) Cl -0.38175(12) 0.40705(10) 0.37801(9) 0.0788(3) Uani 1.00 1 d . . .
Cl(2) Cl -0.16440(10) 0.29605(13) 0.19145(10) 0.0885(4) Uani 1.00 1 d . . .
Cl(3) Cl -0.40598(11) 0.16707(10) 0.35942(8) 0.0714(3) Uani 1.00 1 d . . .
Cl(4) Cl -0.22342(11) -0.01732(9) 0.13274(8) 0.0722(3) Uani 1.00 1 d . . .
Cl(5) Cl -0.04956(11) -0.26656(11) 0.14449(11) 0.0887(4) Uani 1.00 1 d . . .
Cl(6) Cl -0.33538(9) -0.22793(10) 0.32205(7) 0.0663(3) Uani 1.00 1 d . . .
N(1) N 0.1202(2) 0.3753(2) 0.4190(2) 0.0304(5) Uani 1.00 1 d . . .
N(2) N 0.0126(2) 0.1110(2) 0.6364(2) 0.0311(5) Uani 1.00 1 d . . .
N(3) N 0.4261(2) 0.3707(2) 0.1562(2) 0.0275(5) Uani 1.00 1 d . . .
C(1) C 0.0496(3) 0.4391(2) 0.5145(2) 0.0326(6) Uani 1.00 1 d . . .
C(2) C 0.1636(3) 0.2379(2) 0.4581(2) 0.0346(6) Uani 1.00 1 d . . .
C(3) C 0.0320(3) 0.1719(2) 0.5286(2) 0.0308(6) Uani 1.00 1 d . . .
C(4) C -0.0667(3) 0.1782(3) 0.4778(2) 0.0424(7) Uani 1.00 1 d . . .
C(5) C -0.1881(3) 0.1217(3) 0.5429(3) 0.0465(8) Uani 1.00 1 d . . .
C(6) C -0.3434(3) 0.0012(3) 0.7338(3) 0.0490(8) Uani 1.00 1 d . . .
C(7) C -0.3634(3) -0.0569(3) 0.8459(3) 0.0532(8) Uani 1.00 1 d . . .
C(8) C -0.2586(4) -0.0638(3) 0.8888(3) 0.0520(8) Uani 1.00 1 d . . .
C(9) C -0.1336(3) -0.0106(2) 0.8186(2) 0.0415(7) Uani 1.00 1 d . . .
C(10) C -0.1099(3) 0.0530(2) 0.7024(2) 0.0306(6) Uani 1.00 1 d . . .
C(11) C -0.2155(3) 0.0580(2) 0.6582(2) 0.0361(6) Uani 1.00 1 d . . .
C(12) C 0.2459(3) 0.4344(3) 0.3282(2) 0.0352(6) Uani 1.00 1 d . . .
C(13) C 0.2866(2) 0.4059(2) 0.2138(2) 0.0291(5) Uani 1.00 1 d . . .
C(14) C 0.1755(3) 0.4224(2) 0.1721(2) 0.0358(6) Uani 1.00 1 d . . .
C(15) C 0.2137(3) 0.4046(2) 0.0653(2) 0.0346(6) Uani 1.00 1 d . . .
C(16) C 0.4109(3) 0.3429(3) -0.1108(2) 0.0393(7) Uani 1.00 1 d . . .
C(17) C 0.5548(3) 0.3011(3) -0.1671(2) 0.0432(7) Uani 1.00 1 d . . .
C(18) C 0.6572(3) 0.2831(2) -0.1174(2) 0.0409(7) Uani 1.00 1 d . . .
C(19) C 0.6143(3) 0.3083(2) -0.0124(2) 0.0332(6) Uani 1.00 1 d . . .
C(20) C 0.4658(2) 0.3505(2) 0.0488(2) 0.0277(5) Uani 1.00 1 d . . .
C(21) C 0.3617(3) 0.3681(2) -0.0004(2) 0.0304(6) Uani 1.00 1 d . . .
C(22) C -0.3498(3) 0.3160(4) 0.2822(3) 0.0571(9) Uani 1.00 1 d . . .
C(23) C -0.1782(3) -0.1592(3) 0.2251(3) 0.0493(8) Uani 1.00 1 d . . .
H(1) H -0.0068 0.3836 0.5817 0.038 Uiso 1.00 1 c R . .
H(2) H 0.1231 0.4592 0.5288 0.038 Uiso 1.00 1 c R . .
H(3) H 0.2221 0.2031 0.3928 0.040 Uiso 1.00 1 c R . .
H(4) H 0.2187 0.2251 0.5037 0.040 Uiso 1.00 1 c R . .
H(5) H -0.0478 0.2218 0.3994 0.055 Uiso 1.00 1 c R . .
H(6) H -0.2546 0.1245 0.5097 0.063 Uiso 1.00 1 c R . .
H(7) H -0.4145 0.0038 0.7051 0.061 Uiso 1.00 1 c R . .
H(8) H -0.4503 -0.0925 0.8959 0.060 Uiso 1.00 1 c R . .
H(9) H -0.2737 -0.1060 0.9669 0.060 Uiso 1.00 1 c R . .
H(10) H -0.0625 -0.0167 0.8486 0.051 Uiso 1.00 1 c R . .
H(11) H 0.2228 0.5239 0.3198 0.042 Uiso 1.00 1 c R . .
H(12) H 0.3273 0.4026 0.3507 0.042 Uiso 1.00 1 c R . .
H(13) H 0.0758 0.4452 0.2182 0.041 Uiso 1.00 1 c R . .
H(14) H 0.1411 0.4176 0.0350 0.043 Uiso 1.00 1 c R . .
H(15) H 0.3430 0.3572 -0.1459 0.049 Uiso 1.00 1 c R . .
H(16) H 0.5861 0.2823 -0.2399 0.050 Uiso 1.00 1 c R . .
H(17) H 0.7572 0.2539 -0.1577 0.044 Uiso 1.00 1 c R . .
H(18) H 0.6845 0.2970 0.0198 0.038 Uiso 1.00 1 c R . .
H(19) H -0.4057 0.3592 0.2359 0.071 Uiso 1.00 1 c R . .
H(20) H -0.1358 -0.1402 0.2680 0.065 Uiso 1.00 1 c R . .

loop_
_atom_site_aniso_label
_atom_site_aniso_U_11
_atom_site_aniso_U_22
_atom_site_aniso_U_33
_atom_site_aniso_U_12
_atom_site_aniso_U_13
_atom_site_aniso_U_23
Cl(1) 0.1028(8) 0.0770(6) 0.0821(6) 0.0036(5) -0.0621(6) -0.0273(5)
Cl(2) 0.0453(5) 0.1330(10) 0.0861(7) -0.0095(5) -0.0245(5) -0.0287(7)
Cl(3) 0.0764(6) 0.0820(6) 0.0717(6) -0.0123(5) -0.0423(5) -0.0183(5)
Cl(4) 0.0854(7) 0.0698(6) 0.0665(5) -0.0064(5) -0.0413(5) -0.0098(4)
Cl(5) 0.0562(5) 0.0984(8) 0.1243(9) 0.0154(5) -0.0329(6) -0.0668(7)
Cl(6) 0.0577(5) 0.0879(7) 0.0664(5) -0.0235(4) -0.0298(4) -0.0160(5)
N(1) 0.0357(10) 0.0291(10) 0.0213(9) -0.0070(8) -0.0046(8) -0.0068(7)
N(2) 0.0365(10) 0.0297(10) 0.0313(9) -0.0073(8) -0.0157(8) -0.0067(8)
N(3) 0.0293(10) 0.0275(9) 0.0242(9) -0.0078(7) -0.0077(7) -0.0049(7)
C(1) 0.0359(12) 0.0357(12) 0.0227(10) -0.0068(10) -0.0052(9) -0.0098(9)
C(2) 0.0354(12) 0.0339(12) 0.0311(11) -0.0035(10) -0.0107(9) -0.0079(10)
C(3) 0.0349(12) 0.0294(11) 0.0308(11) -0.0035(9) -0.0144(9) -0.0093(9)
C(4) 0.058(2) 0.0371(13) 0.043(1) -0.0076(12) -0.0326(13) -0.0032(11)
C(5) 0.053(2) 0.042(1) 0.062(2) -0.0062(12) -0.040(1) -0.0088(13)
C(6) 0.041(1) 0.0321(13) 0.081(2) -0.0064(11) -0.028(1) -0.014(1)
C(7) 0.044(2) 0.032(1) 0.073(2) -0.0156(12) -0.008(1) -0.012(1)
C(8) 0.065(2) 0.038(2) 0.047(2) -0.0243(13) -0.012(1) -0.0024(12)
C(9) 0.054(2) 0.0367(13) 0.0371(13) -0.0156(11) -0.0183(12) -0.0049(11)
C(10) 0.0347(12) 0.0250(11) 0.0344(12) -0.0060(9) -0.0135(9) -0.0083(9)
C(11) 0.0344(12) 0.0272(11) 0.052(1) -0.0028(9) -0.0200(11) -0.0128(10)
C(12) 0.0360(12) 0.0420(13) 0.0269(11) -0.0125(10) -0.0050(9) -0.0119(10)
C(13) 0.0287(11) 0.0299(11) 0.0241(10) -0.0069(9) -0.0050(8) -0.0057(9)
C(14) 0.0274(11) 0.042(1) 0.0325(12) -0.0066(10) -0.0065(9) -0.0078(10)
C(15) 0.0327(12) 0.0411(13) 0.0331(11) -0.0085(10) -0.0153(10) -0.0063(10)
C(16) 0.053(2) 0.0407(13) 0.0287(11) -0.0180(11) -0.0129(11) -0.0092(10)
C(17) 0.056(2) 0.041(1) 0.0290(12) -0.0167(12) -0.0026(11) -0.0156(11)
C(18) 0.0387(13) 0.0318(12) 0.0397(13) -0.0056(10) 0.0010(11) -0.0150(11)
C(19) 0.0327(12) 0.0283(11) 0.0328(11) -0.0049(9) -0.0071(9) -0.0072(9)
C(20) 0.0315(11) 0.0221(10) 0.0269(10) -0.0076(8) -0.0072(9) -0.0054(8)
C(21) 0.0352(12) 0.0288(11) 0.0260(10) -0.0110(9) -0.0081(9) -0.0050(9)
C(22) 0.046(2) 0.079(2) 0.054(2) -0.003(2) -0.029(1) -0.017(2)
C(23) 0.047(2) 0.062(2) 0.054(2) -0.0073(13) -0.0288(13) -0.020(1)

loop_
_atom_type_symbol
_atom_type_description
_atom_type_scat_dispersion_real
_atom_type_scat_dispersion_imag
_atom_type_scat_source
C C 0.003 0.002
;
International Tables for Crystallography
(1992, Vol. C, Tables 4.2.6.8 and 6.1.1.4)
;
H H 0.000 0.000
;
International Tables for Crystallography
(1992, Vol. C, Table 6.1.1.4)
;
Cl Cl 0.148 0.159
;
International Tables for Crystallography
(1992, Vol. C, Tables 4.2.6.8 and 6.1.1.4)
;
N N 0.006 0.003
;
International Tables for Crystallography
(1992, Vol. C, Tables 4.2.6.8 and 6.1.1.4)
;

loop_
_geom_angle_atom_site_label_1
_geom_angle_atom_site_label_2
_geom_angle_atom_site_label_3
_geom_angle
_geom_angle_publ_flag
_geom_angle_site_symmetry_1
_geom_angle_site_symmetry_2
_geom_angle_site_symmetry_3
Cl(1) C(22) Cl(2) 111.0(2) ? . . .
Cl(1) C(22) Cl(3) 110.0(2) ? . . .
Cl(2) C(22) Cl(3) 110.1(2) ? . . .
Cl(4) C(23) Cl(5) 110.3(2) ? . . .
Cl(4) C(23) Cl(6) 110.6(2) ? . . .
Cl(5) C(23) Cl(6) 110.3(2) ? . . .
C(2) N(1) C(1) 112.2(2) ? . . .
C(12) N(1) C(1) 111.3(2) ? . . .
N(1) C(2) C(3) 110.9(2) ? . . .
C(12) N(1) C(2) 110.7(2) ? . . .
N(1) C(12) C(13) 112.4(3) ? . . .
N(2) C(3) C(2) 118.2(3) ? . . .
N(2) C(3) C(4) 122.7(2) ? . . .
C(10) N(2) C(3) 118.4(3) ? . . .
N(2) C(10) C(9) 119.0(3) ? . . .
N(2) C(10) C(11) 122.0(2) ? . . .
N(3) C(13) C(12) 117.1(3) ? . . .
N(3) C(13) C(14) 123.7(2) ? . . .
C(20) N(3) C(13) 117.7(2) ? . . .
N(3) C(20) C(19) 118.5(3) ? . . .
N(3) C(20) C(21) 122.0(2) ? . . .
C(2) C(3) C(4) 119.1(2) ? . . .
C(3) C(4) C(5) 118.9(3) ? . . .
C(4) C(5) C(11) 120.7(4) ? . . .
C(5) C(11) C(10) 117.2(2) ? . . .
C(5) C(11) C(6) 124.1(3) ? . . .
C(11) C(6) C(7) 120.5(4) ? . . .
C(6) C(7) C(8) 120.9(3) ? . . .
C(6) C(11) C(10) 118.6(3) ? . . .
C(7) C(8) C(9) 120.5(3) ? . . .
C(8) C(9) C(10) 120.5(3) ? . . .
C(9) C(10) C(11) 119.0(2) ? . . .
C(12) C(13) C(14) 119.2(2) ? . . .
C(13) C(14) C(15) 119.1(2) ? . . .
C(14) C(15) C(21) 119.5(3) ? . . .
C(15) C(21) C(20) 117.9(2) ? . . .
C(15) C(21) C(16) 123.4(3) ? . . .
C(21) C(16) C(17) 120.5(3) ? . . .
C(16) C(17) C(18) 120.5(3) ? . . .
C(16) C(21) C(20) 118.7(2) ? . . .
C(17) C(18) C(19) 120.7(2) ? . . .
C(18) C(19) C(20) 120.3(3) ? . . .
C(19) C(20) C(21) 119.4(2) ? . . .
Cl(1) C(22) H(19) 108.5162 ? . . .
Cl(2) C(22) H(19) 108.6091 ? . . .
Cl(3) C(22) H(19) 108.6605 ? . . .
Cl(4) C(23) H(20) 108.6257 ? . . .
Cl(5) C(23) H(20) 108.4423 ? . . .
Cl(6) C(23) H(20) 108.5861 ? . . .
N(1) C(1) H(1) 109.3579 ? . . .
N(1) C(1) H(2) 108.8500 ? . . .
N(1) C(2) H(3) 109.2590 ? . . .
N(1) C(2) H(4) 108.8725 ? . . .
N(1) C(12) H(11) 108.8319 ? . . .
N(1) C(12) H(12) 108.5311 ? . . .
H(2) C(1) H(1) 109.4619 ? . . .
H(3) C(2) C(3) 109.1162 ? . . .
H(4) C(2) C(3) 109.1752 ? . . .
H(4) C(2) H(3) 109.4552 ? . . .
C(3) C(4) H(5) 120.2149 ? . . .
H(5) C(4) C(5) 120.8432 ? . . .
C(4) C(5) H(6) 119.8012 ? . . .
H(6) C(5) C(11) 119.5367 ? . . .
H(7) C(6) C(7) 120.1829 ? . . .
C(6) C(7) H(8) 119.5938 ? . . .
H(7) C(6) C(11) 119.3172 ? . . .
H(8) C(7) C(8) 119.5297 ? . . .
C(7) C(8) H(9) 119.6834 ? . . .
C(8) C(9) H(10) 119.7288 ? . . .
H(9) C(8) C(9) 119.8434 ? . . .
H(10) C(9) C(10) 119.7430 ? . . .
H(11) C(12) C(13) 109.0251 ? . . .
H(12) C(12) C(13) 108.5433 ? . . .
H(12) C(12) H(11) 109.4540 ? . . .
C(13) C(14) H(13) 120.3506 ? . . .
H(13) C(14) C(15) 120.5738 ? . . .
C(14) C(15) H(14) 120.2919 ? . . .
H(14) C(15) C(21) 120.1615 ? . . .
H(15) C(16) C(17) 119.9700 ? . . .
C(16) C(17) H(16) 119.7899 ? . . .
H(15) C(16) C(21) 119.5267 ? . . .
H(16) C(17) C(18) 119.7111 ? . . .
C(17) C(18) H(17) 119.6697 ? . . .
C(18) C(19) H(18) 119.9829 ? . . .
H(17) C(18) C(19) 119.6568 ? . . .
H(18) C(19) C(20) 119.7429 ? . . .

loop_
_geom_bond_atom_site_label_1
_geom_bond_atom_site_label_2
_geom_bond_distance
_geom_bond_publ_flag
_geom_bond_site_symmetry_1
_geom_bond_site_symmetry_2
Cl(1) C(22) 1.752(5) ? . .
Cl(2) C(22) 1.754(3) ? . .
Cl(3) C(22) 1.754(4) ? . .
Cl(4) C(23) 1.756(3) ? . .
Cl(5) C(23) 1.757(3) ? . .
Cl(6) C(23) 1.755(3) ? . .
N(1) C(1) 1.467(3) ? . .
N(1) C(2) 1.470(3) ? . .
N(1) C(12) 1.466(3) ? . .
N(2) C(3) 1.318(3) ? . .
N(2) C(10) 1.374(3) ? . .
N(3) C(13) 1.315(3) ? . .
N(3) C(20) 1.378(3) ? . .
C(2) C(3) 1.498(3) ? . .
C(3) C(4) 1.419(5) ? . .
C(4) C(5) 1.356(4) ? . .
C(5) C(11) 1.396(4) ? . .
C(6) C(7) 1.361(5) ? . .
C(6) C(11) 1.426(4) ? . .
C(7) C(8) 1.394(6) ? . .
C(8) C(9) 1.374(4) ? . .
C(9) C(10) 1.413(3) ? . .
C(10) C(11) 1.421(5) ? . .
C(12) C(13) 1.506(4) ? . .
C(13) C(14) 1.418(4) ? . .
C(14) C(15) 1.361(4) ? . .
C(15) C(21) 1.407(3) ? . .
C(16) C(17) 1.361(4) ? . .
C(16) C(21) 1.423(4) ? . .
C(17) C(18) 1.407(5) ? . .
C(18) C(19) 1.366(4) ? . .
C(19) C(20) 1.411(3) ? . .
C(20) C(21) 1.420(4) ? . .
C(1) H(1) 0.9500 ? . .
C(1) H(2) 0.9500 ? . .
C(2) H(3) 0.9500 ? . .
C(2) H(4) 0.9500 ? . .
C(4) H(5) 0.9499 ? . .
C(5) H(6) 0.9500 ? . .
C(6) H(7) 0.9500 ? . .
C(7) H(8) 0.9500 ? . .
C(8) H(9) 0.9500 ? . .
C(9) H(10) 0.9500 ? . .
C(12) H(11) 0.9500 ? . .
C(12) H(12) 0.9500 ? . .
C(14) H(13) 0.9500 ? . .
C(15) H(14) 0.9500 ? . .
C(16) H(15) 0.9500 ? . .
C(17) H(16) 0.9499 ? . .
C(18) H(17) 0.9500 ? . .
C(19) H(18) 0.9500 ? . .
C(22) H(19) 0.9500 ? . .
C(23) H(20) 0.9500 ? . .

loop_
_geom_torsion_atom_site_label_1
_geom_torsion_atom_site_label_2
_geom_torsion_atom_site_label_3
_geom_torsion_atom_site_label_4
_geom_torsion
_geom_torsion_publ_flag
_geom_torsion_site_symmetry_1
_geom_torsion_site_symmetry_2
_geom_torsion_site_symmetry_3
_geom_torsion_site_symmetry_4
C(1) N(1) C(2) C(3) 68.8(3) ? . . . .
C(12) N(1) C(2) C(3) -166.2(2) ? . . . .
C(1) N(1) C(12) C(13) -159.2(2) ? . . . .
C(2) N(1) C(12) C(13) 75.3(3) ? . . . .
C(10) N(2) C(3) C(2) 178.4(2) ? . . . .
C(10) N(2) C(3) C(4) -1.1(3) ? . . . .
C(3) N(2) C(10) C(9) -178.8(2) ? . . . .
C(3) N(2) C(10) C(11) -0.6(3) ? . . . .
C(20) N(3) C(13) C(12) -176.8(2) ? . . . .
C(20) N(3) C(13) C(14) 0.8(3) ? . . . .
C(13) N(3) C(20) C(19) -177.8(2) ? . . . .
C(13) N(3) C(20) C(21) 0.9(3) ? . . . .
N(1) C(2) C(3) N(2) -119.4(3) ? . . . .
N(1) C(2) C(3) C(4) 60.1(3) ? . . . .
N(2) C(3) C(4) C(5) 1.5(4) ? . . . .
C(2) C(3) C(4) C(5) -178.0(2) ? . . . .
C(3) C(4) C(5) C(11) -0.2(4) ? . . . .
C(4) C(5) C(11) C(6) 177.1(3) ? . . . .
C(4) C(5) C(11) C(10) -1.3(4) ? . . . .
C(11) C(6) C(7) C(8) -1.0(4) ? . . . .
C(7) C(6) C(11) C(5) -178.6(3) ? . . . .
C(7) C(6) C(11) C(10) -0.2(4) ? . . . .
C(6) C(7) C(8) C(9) 0.8(5) ? . . . .
C(7) C(8) C(9) C(10) 0.6(4) ? . . . .
C(8) C(9) C(10) N(2) 176.6(2) ? . . . .
C(8) C(9) C(10) C(11) -1.8(4) ? . . . .
N(2) C(10) C(11) C(5) 1.7(4) ? . . . .
N(2) C(10) C(11) C(6) -176.7(2) ? . . . .
C(9) C(10) C(11) C(5) -180.0(2) ? . . . .
C(9) C(10) C(11) C(6) 1.5(3) ? . . . .
N(1) C(12) C(13) N(3) -134.0(2) ? . . . .
N(1) C(12) C(13) C(14) 48.3(3) ? . . . .
N(3) C(13) C(14) C(15) -1.9(4) ? . . . .
C(12) C(13) C(14) C(15) 175.7(2) ? . . . .
C(13) C(14) C(15) C(21) 1.2(4) ? . . . .
C(14) C(15) C(21) C(16) 177.6(2) ? . . . .
C(14) C(15) C(21) C(20) 0.4(3) ? . . . .
C(21) C(16) C(17) C(18) -0.5(4) ? . . . .
C(17) C(16) C(21) C(15) -176.3(2) ? . . . .
C(17) C(16) C(21) C(20) 0.9(4) ? . . . .
C(16) C(17) C(18) C(19) -0.6(4) ? . . . .
C(17) C(18) C(19) C(20) 1.3(4) ? . . . .
C(18) C(19) C(20) N(3) 177.8(2) ? . . . .
C(18) C(19) C(20) C(21) -0.9(3) ? . . . .
N(3) C(20) C(21) C(15) -1.4(3) ? . . . .
N(3) C(20) C(21) C(16) -178.8(2) ? . . . .
C(19) C(20) C(21) C(15) 177.2(2) ? . . . .
C(19) C(20) C(21) C(16) -0.2(3) ? . . . .
